data_1006115
loop_
_publ_author_name
'Allancon, C'
'Rodriguez-Carvajal, J'
'Fernandez-Diaz, M T'
'Odier, P'
'Bassat, J M'
'Loup, J P'
'Martinez, J L'

_publ_section_title
;
Crystal structure of the high temperature phase of oxidised Pr2 Ni O4+d
;
_journal_coden_ASTM ZPCMDN
_journal_name_full 'Zeitschrift fuer Physik, B (1984-)'
_journal_page_first 85
_journal_page_last 90
_journal_volume 100
_journal_year 1995
_chemical_formula_structural 'Pr2 Ni O4.216'
_chemical_formula_sum 'Ni O4.216 Pr2'
_chemical_name_systematic 'Praseodymium nickel oxide (2/1/4.22)'
_space_group_IT_number 138
_symmetry_cell_setting tetragonal
_symmetry_space_group_name_Hall '-P 4ac 2ac'
_symmetry_space_group_name_H-M 'P 42/n c m :2'
_cell_angle_alpha 90
_cell_angle_beta 90
_cell_angle_gamma 90
_cell_formula_units_Z 4
_cell_length_a 5.4491(2)
_cell_length_b 5.4491(2)
_cell_length_c 12.5359(6)
_cell_volume 372.2
_refine_ls_R_factor_all 0.115
_cod_original_sg_symbol_H-M 'P 42/n c m Z'
_cod_database_code 1006115

loop_
_symmetry_equiv_pos_as_xyz
x,y,z
1/2-x,y,1/2+z
x,1/2-y,1/2+z
1/2-x,1/2-y,z
y,x,z
y,1/2-x,1/2+z
1/2-y,x,1/2+z
1/2-y,1/2-x,z
-x,-y,-z
1/2+x,-y,1/2-z
-x,1/2+y,1/2-z
1/2+x,1/2+y,-z
-y,-x,-z
-y,1/2+x,1/2-z
1/2+y,-x,1/2-z
1/2+y,1/2+x,-z

loop_
_atom_site_label
_atom_site_type_symbol
_atom_site_symmetry_multiplicity
_atom_site_Wyckoff_symbol
_atom_site_fract_x
_atom_site_fract_y
_atom_site_fract_z
_atom_site_occupancy
_atom_site_attached_hydrogens
_atom_site_calc_flag
Pr1 Pr3+ 8 i 0.001(2) 0.001(2) 0.3599(3) 1. 0 d
Ni1 Ni2+ 4 d 0. 0. 0. 1. 0 d
O1 O2- 4 e 0.25 0.25 -0.0155(6) 1. 0 d
O2 O2- 4 a 0.25 0.75 0. 1. 0 d
O3 O2- 8 i 0.0384(7) 0.0384(7) 0.1754(4) 0.5 0 d
O4 O2- 8 i -0.0384(7) -0.0384(7) 0.1754(4) 0.5 0 d
O5 O2- 4 e 0.25 0.25 0.273(3) 0.072(7) 0 d
O6 O2- 8 f 0.25 0.75 0.273(3) 0.072(7) 0 d

loop_
_atom_type_symbol
_atom_type_oxidation_number
Pr3+ 3.000
Ni2+ 2.432
O2- -2.000
